data_7710846
loop_
_publ_author_name
'Hoshino, Norihisa'
'Hayashi, Akari'
'Akutagawa, Tomoyuki'

_publ_section_title
;
 The strong correlations between thermal conductivities and electronic
 spin states in crystals of Fe(III) spin crossover complexes
;
_journal_name_full 'Dalton Transactions'
_journal_paper_doi 10.1039/D2DT01597H
_journal_year 2022
_chemical_formula_moiety 'C22 H30 Fe N4 O2 1+, N O3 1-'
_chemical_formula_sum 'C22 H30 Fe N5 O5'
_chemical_formula_weight 500.36
_space_group_crystal_system monoclinic
_space_group_IT_number 14
_space_group_name_Hall '-P 2ybc'
_space_group_name_H-M_alt 'P 1 21/c 1'
_atom_sites_solution_hydrogens geom
_atom_sites_solution_primary dual
_atom_sites_solution_secondary difmap
_audit_creation_method SHELXL-2018/3
_audit_update_record
;
2022-03-20 deposited with the CCDC.	2022-07-28 downloaded from the CCDC.
;
_cell_angle_alpha 90
_cell_angle_beta 93.921(7)
_cell_angle_gamma 90
_cell_formula_units_Z 8
_cell_length_a 10.3752(3)
_cell_length_b 26.2191(7)
_cell_length_c 16.9929(5)
_cell_measurement_reflns_used 22452
_cell_measurement_temperature 100(2)
_cell_measurement_theta_max 68.14
_cell_measurement_theta_min 3.11
_cell_volume 4611.7(2)
_computing_cell_refinement 'RAPID AUTO (Rigaku, 2011)'
_computing_data_collection 'RAPID AUTO (Rigaku, 2011)'
_computing_data_reduction 'RAPID AUTO (Rigaku, 2011)'
_computing_molecular_graphics 'Mercury (CCDC, 2020)'
_computing_publication_material 'SHELXL-2018/3 (Sheldrick, 2018)'
_computing_structure_refinement 'SHELXL-2018/3 (Sheldrick, 2018)'
_computing_structure_solution 'SHELXT 2018/2 (Sheldrick, 2018)'
_diffrn_ambient_temperature 100(2)
_diffrn_detector_area_resol_mean 10.000
_diffrn_measured_fraction_theta_full 0.995
_diffrn_measured_fraction_theta_max 0.994
_diffrn_measurement_device_type 'Rigaku R-AXIS RAPID'
_diffrn_measurement_method \w
_diffrn_radiation_type CuK\a
_diffrn_radiation_wavelength 1.54187
_diffrn_reflns_av_R_equivalents 0.1024
_diffrn_reflns_av_unetI/netI 0.1053
_diffrn_reflns_Laue_measured_fraction_full 0.995
_diffrn_reflns_Laue_measured_fraction_max 0.994
_diffrn_reflns_limit_h_max 12
_diffrn_reflns_limit_h_min -12
_diffrn_reflns_limit_k_max 31
_diffrn_reflns_limit_k_min -31
_diffrn_reflns_limit_l_max 20
_diffrn_reflns_limit_l_min -20
_diffrn_reflns_number 51511
_diffrn_reflns_point_group_measured_fraction_full 0.995
_diffrn_reflns_point_group_measured_fraction_max 0.994
_diffrn_reflns_theta_full 67.687
_diffrn_reflns_theta_max 68.218
_diffrn_reflns_theta_min 3.104
_diffrn_source 'rotating-anode X-ray tube'
_exptl_absorpt_coefficient_mu 5.617
_exptl_absorpt_correction_T_max 1.0000
_exptl_absorpt_correction_T_min 0.8646
_exptl_absorpt_correction_type empirical
_exptl_absorpt_process_details 'ABSCOR (Rigaku, 2011)'
_exptl_crystal_colour black
_exptl_crystal_density_diffrn 1.441
_exptl_crystal_description block
_exptl_crystal_F_000 2104
_exptl_crystal_preparation 'Magnetic properties,Thermal Conductivity'
_exptl_crystal_size_max 0.100
_exptl_crystal_size_mid 0.100
_exptl_crystal_size_min 0.100
_refine_diff_density_max 0.607
_refine_diff_density_min -0.963
_refine_diff_density_rms 0.090
_refine_ls_extinction_method none
_refine_ls_goodness_of_fit_ref 1.078
_refine_ls_hydrogen_treatment constr
_refine_ls_matrix_type full
_refine_ls_number_parameters 599
_refine_ls_number_reflns 8400
_refine_ls_number_restraints 0
_refine_ls_restrained_S_all 1.078
_refine_ls_R_factor_all 0.1365
_refine_ls_R_factor_gt 0.0699
_refine_ls_shift/su_max 0.001
_refine_ls_shift/su_mean 0.000
_refine_ls_structure_factor_coef Fsqd
_refine_ls_weighting_details 'w=1/[\s^2^(Fo^2^)+(0.0724P)^2^] where P=(Fo^2^+2Fc^2^)/3'
_refine_ls_weighting_scheme calc
_refine_ls_wR_factor_gt 0.1403
_refine_ls_wR_factor_ref 0.1772
_reflns_Friedel_coverage 0.000
_reflns_number_gt 4654
_reflns_number_total 8400
_reflns_threshold_expression 'I > 2\s(I)'
_cod_data_source_file d2dt01597h2.cif
_cod_data_source_block 1_100K
_cod_original_sg_symbol_H-M 'P 21/c'
_cod_database_code 7710846
_shelx_shelxl_version_number 2018/3
_shelx_space_group_comment
;
The symmetry employed for this shelxl refinement is uniquely defined
by the following loop, which should always be used as a source of
symmetry information in preference to the above space-group names.
They are only intended as comments.
;
_shelx_estimated_absorpt_t_min 0.604
_shelx_estimated_absorpt_t_max 0.604

loop_
_space_group_symop_operation_xyz
'x, y, z'
'-x, y+1/2, -z+1/2'
'-x, -y, -z'
'x, -y-1/2, z-1/2'

loop_
_atom_site_label
_atom_site_type_symbol
_atom_site_fract_x
_atom_site_fract_y
_atom_site_fract_z
_atom_site_U_iso_or_equiv
_atom_site_adp_type
_atom_site_occupancy
_atom_site_site_symmetry_order
_atom_site_calc_flag
_atom_site_refinement_flags_posn
_atom_site_refinement_flags_adp
_atom_site_refinement_flags_occupancy
_atom_site_disorder_assembly
_atom_site_disorder_group
Fe1 Fe 0.41866(7) 0.63612(3) 0.29109(4) 0.0373(2) Uani 1 1 d . . . . .
Fe2 Fe 0.97870(8) 0.63965(3) 0.74978(4) 0.0357(2) Uani 1 1 d . . . . .
O1 O 0.3724(3) 0.68192(13) 0.37145(18) 0.0464(10) Uani 1 1 d . . . . .
O2 O 0.3288(3) 0.67211(12) 0.20671(19) 0.0464(10) Uani 1 1 d . . . . .
O3 O 0.9071(3) 0.66947(12) 0.83756(18) 0.0376(9) Uani 1 1 d . . . . .
O4 O 0.9037(3) 0.68717(11) 0.67854(17) 0.0369(8) Uani 1 1 d . . . . .
O5 O 0.5062(3) 0.48836(13) 0.2943(2) 0.0484(10) Uani 1 1 d . . . . .
O6 O 0.6347(6) 0.43636(19) 0.2455(3) 0.162(3) Uani 1 1 d . . . . .
O7 O 0.6505(5) 0.44826(17) 0.3676(4) 0.108(2) Uani 1 1 d . . . . .
O8 O 0.7808(6) 0.55614(17) 0.3273(3) 0.125(2) Uani 1 1 d . . . . .
O9 O 0.8051(6) 0.53172(17) 0.2154(3) 0.124(2) Uani 1 1 d . . . . .
O10 O 0.9294(4) 0.50350(16) 0.3071(3) 0.0892(16) Uani 1 1 d . . . . .
N1 N 0.5767(4) 0.67954(16) 0.2766(2) 0.0385(11) Uani 1 1 d . . . . .
N2 N 0.5129(4) 0.58984(15) 0.2081(2) 0.0412(11) Uani 1 1 d . . . . .
H1 H 0.567026 0.564149 0.238758 0.049 Uiso 1 1 calc R U . . .
N3 N 0.2600(4) 0.59084(14) 0.2982(2) 0.0363(10) Uani 1 1 d . . . . .
N4 N 0.4870(4) 0.58643(15) 0.3825(2) 0.0384(11) Uani 1 1 d . . . . .
H2 H 0.521578 0.555277 0.357296 0.046 Uiso 1 1 calc R U . . .
N5 N 1.1237(4) 0.68565(14) 0.7564(2) 0.0331(10) Uani 1 1 d . . . . .
N6 N 1.0725(4) 0.60922(15) 0.6579(2) 0.0382(11) Uani 1 1 d . . . . .
H3 H 1.125346 0.579781 0.679160 0.046 Uiso 1 1 calc R U . . .
N7 N 0.8277(4) 0.59614(14) 0.7431(2) 0.0371(11) Uani 1 1 d . . . . .
N8 N 1.0545(4) 0.58381(15) 0.8230(2) 0.0384(11) Uani 1 1 d . . . . .
H4 H 1.099586 0.558709 0.790116 0.046 Uiso 1 1 calc R U . . .
N9 N 0.6002(6) 0.45802(18) 0.3024(4) 0.0582(14) Uani 1 1 d . . . . .
N10 N 0.8386(5) 0.53074(17) 0.2840(3) 0.0505(13) Uani 1 1 d . . . . .
C1 C 0.4044(5) 0.7303(2) 0.3825(3) 0.0444(14) Uani 1 1 d . . . . .
C2 C 0.3388(5) 0.7595(2) 0.4360(3) 0.0422(14) Uani 1 1 d . . . . .
H5 H 0.272594 0.743914 0.463598 0.051 Uiso 1 1 calc R U . . .
C3 C 0.3669(5) 0.8097(2) 0.4499(3) 0.0476(15) Uani 1 1 d . . . . .
H6 H 0.321012 0.828177 0.487060 0.057 Uiso 1 1 calc R U . . .
C4 C 0.4627(5) 0.8342(2) 0.4099(3) 0.0506(15) Uani 1 1 d . . . . .
H7 H 0.480743 0.869332 0.418271 0.061 Uiso 1 1 calc R U . . .
C5 C 0.5297(5) 0.8063(2) 0.3584(3) 0.0475(15) Uani 1 1 d . . . . .
H8 H 0.595415 0.822652 0.331426 0.057 Uiso 1 1 calc R U . . .
C6 C 0.5050(5) 0.7544(2) 0.3438(3) 0.0409(14) Uani 1 1 d . . . . .
C7 C 0.5885(5) 0.7270(2) 0.2943(3) 0.0404(13) Uani 1 1 d . . . . .
H9 H 0.657075 0.745327 0.273096 0.048 Uiso 1 1 calc R U . . .
C8 C 0.6734(5) 0.6558(2) 0.2293(3) 0.0465(15) Uani 1 1 d . . . . .
H10 H 0.732682 0.634209 0.263074 0.056 Uiso 1 1 calc R U . . .
H11 H 0.724858 0.682319 0.204331 0.056 Uiso 1 1 calc R U . . .
C9 C 0.6015(5) 0.6238(2) 0.1672(3) 0.0448(14) Uani 1 1 d . . . . .
H12 H 0.551663 0.645905 0.128886 0.054 Uiso 1 1 calc R U . . .
H13 H 0.662952 0.603273 0.138266 0.054 Uiso 1 1 calc R U . . .
C10 C 0.4230(5) 0.5615(2) 0.1516(3) 0.0490(15) Uani 1 1 d . . . . .
H14 H 0.372758 0.586462 0.118343 0.059 Uiso 1 1 calc R U . . .
H15 H 0.361254 0.542072 0.181911 0.059 Uiso 1 1 calc R U . . .
C11 C 0.4894(5) 0.5248(2) 0.0983(3) 0.0620(17) Uani 1 1 d . . . . .
H16 H 0.544073 0.501271 0.130542 0.074 Uiso 1 1 calc R U . . .
H17 H 0.542891 0.544071 0.063353 0.074 Uiso 1 1 calc R U . . .
H18 H 0.424069 0.505374 0.066492 0.074 Uiso 1 1 calc R U . . .
C12 C 0.2136(5) 0.6657(2) 0.1698(3) 0.0401(13) Uani 1 1 d . . . . .
C13 C 0.1761(6) 0.6995(2) 0.1088(3) 0.0470(15) Uani 1 1 d . . . . .
H19 H 0.231792 0.726696 0.096629 0.056 Uiso 1 1 calc R U . . .
C14 C 0.0601(6) 0.6937(2) 0.0663(3) 0.0576(17) Uani 1 1 d . . . . .
H20 H 0.037269 0.716436 0.024059 0.069 Uiso 1 1 calc R U . . .
C15 C -0.0245(6) 0.6552(2) 0.0840(3) 0.0566(17) Uani 1 1 d . . . . .
H21 H -0.104205 0.651167 0.053721 0.068 Uiso 1 1 calc R U . . .
C16 C 0.0080(5) 0.6227(2) 0.1460(3) 0.0516(15) Uani 1 1 d . . . . .
H22 H -0.050936 0.596695 0.158697 0.062 Uiso 1 1 calc R U . . .
C17 C 0.1264(5) 0.6272(2) 0.1907(3) 0.0402(13) Uani 1 1 d . . . . .
C18 C 0.1526(5) 0.59275(19) 0.2554(3) 0.0408(13) Uani 1 1 d . . . . .
H23 H 0.086114 0.569707 0.267497 0.049 Uiso 1 1 calc R U . . .
C19 C 0.2717(5) 0.55206(18) 0.3613(3) 0.0406(13) Uani 1 1 d . . . . .
H24 H 0.298585 0.518966 0.339669 0.049 Uiso 1 1 calc R U . . .
H25 H 0.187613 0.547336 0.384604 0.049 Uiso 1 1 calc R U . . .
C20 C 0.3725(5) 0.57092(19) 0.4236(3) 0.0434(14) Uani 1 1 d . . . . .
H26 H 0.338474 0.600263 0.452396 0.052 Uiso 1 1 calc R U . . .
H27 H 0.395548 0.543452 0.461939 0.052 Uiso 1 1 calc R U . . .
C21 C 0.5913(5) 0.60704(19) 0.4377(3) 0.0434(14) Uani 1 1 d . . . . .
H28 H 0.556758 0.636439 0.466157 0.052 Uiso 1 1 calc R U . . .
H29 H 0.661869 0.619816 0.406640 0.052 Uiso 1 1 calc R U . . .
C22 C 0.6468(5) 0.5690(2) 0.4975(3) 0.0501(15) Uani 1 1 d . . . . .
H30 H 0.671607 0.537894 0.470280 0.060 Uiso 1 1 calc R U . . .
H31 H 0.581773 0.560665 0.534651 0.060 Uiso 1 1 calc R U . . .
H32 H 0.723006 0.583698 0.526226 0.060 Uiso 1 1 calc R U . . .
C23 C 0.9238(5) 0.71765(19) 0.8585(3) 0.0347(12) Uani 1 1 d . . . . .
C24 C 0.8377(5) 0.73921(19) 0.9096(3) 0.0386(13) Uani 1 1 d . . . . .
H33 H 0.772528 0.718383 0.929604 0.046 Uiso 1 1 calc R U . . .
C25 C 0.8454(5) 0.7898(2) 0.9312(3) 0.0413(14) Uani 1 1 d . . . . .
H34 H 0.784255 0.803388 0.964632 0.050 Uiso 1 1 calc R U . . .
C26 C 0.9415(5) 0.8212(2) 0.9049(3) 0.0470(15) Uani 1 1 d . . . . .
H35 H 0.945175 0.856312 0.918397 0.056 Uiso 1 1 calc R U . . .
C27 C 1.0310(5) 0.79997(19) 0.8588(3) 0.0432(14) Uani 1 1 d . . . . .
H36 H 1.099957 0.820532 0.842911 0.052 Uiso 1 1 calc R U . . .
C28 C 1.0238(5) 0.74937(18) 0.8347(3) 0.0350(12) Uani 1 1 d . . . . .
C29 C 1.1237(5) 0.73043(19) 0.7874(3) 0.0356(12) Uani 1 1 d . . . . .
H37 H 1.193954 0.752432 0.778527 0.043 Uiso 1 1 calc R U . . .
C30 C 1.2286(5) 0.67099(18) 0.7070(3) 0.0393(13) Uani 1 1 d . . . . .
H38 H 1.285747 0.645430 0.734408 0.047 Uiso 1 1 calc R U . . .
H39 H 1.280893 0.701133 0.694529 0.047 Uiso 1 1 calc R U . . .
C31 C 1.1632(5) 0.64874(18) 0.6329(3) 0.0374(13) Uani 1 1 d . . . . .
H40 H 1.115697 0.675611 0.601924 0.045 Uiso 1 1 calc R U . . .
H41 H 1.227872 0.633427 0.599781 0.045 Uiso 1 1 calc R U . . .
C32 C 0.9859(5) 0.5899(2) 0.5910(3) 0.0432(14) Uani 1 1 d . . . . .
H42 H 0.931440 0.618410 0.569751 0.052 Uiso 1 1 calc R U . . .
H43 H 0.927677 0.563779 0.611242 0.052 Uiso 1 1 calc R U . . .
C33 C 1.0569(5) 0.5667(2) 0.5239(3) 0.0506(15) Uani 1 1 d . . . . .
H44 H 1.108468 0.593131 0.500037 0.061 Uiso 1 1 calc R U . . .
H45 H 0.994026 0.552745 0.483997 0.061 Uiso 1 1 calc R U . . .
H46 H 1.113975 0.539366 0.544723 0.061 Uiso 1 1 calc R U . . .
C34 C 0.7787(5) 0.69083(19) 0.6552(3) 0.0359(13) Uani 1 1 d . . . . .
C35 C 0.7398(5) 0.73390(18) 0.6105(3) 0.0361(12) Uani 1 1 d . . . . .
H47 H 0.802094 0.758929 0.599145 0.043 Uiso 1 1 calc R U . . .
C36 C 0.6137(5) 0.74046(19) 0.5830(3) 0.0406(13) Uani 1 1 d . . . . .
H48 H 0.589758 0.769736 0.552490 0.049 Uiso 1 1 calc R U . . .
C37 C 0.5203(5) 0.7047(2) 0.5995(3) 0.0413(13) Uani 1 1 d . . . . .
H49 H 0.432840 0.709535 0.580534 0.050 Uiso 1 1 calc R U . . .
C38 C 0.5554(5) 0.6625(2) 0.6431(3) 0.0413(14) Uani 1 1 d . . . . .
H50 H 0.491694 0.637944 0.654165 0.050 Uiso 1 1 calc R U . . .
C39 C 0.6842(5) 0.65477(18) 0.6719(3) 0.0333(12) Uani 1 1 d . . . . .
C40 C 0.7144(5) 0.60842(18) 0.7144(3) 0.0377(13) Uani 1 1 d . . . . .
H51 H 0.645753 0.585281 0.721598 0.045 Uiso 1 1 calc R U . . .
C41 C 0.8460(5) 0.54793(18) 0.7862(3) 0.0449(14) Uani 1 1 d . . . . .
H52 H 0.878454 0.521320 0.751262 0.054 Uiso 1 1 calc R U . . .
H53 H 0.763008 0.536197 0.805360 0.054 Uiso 1 1 calc R U . . .
C42 C 0.9431(5) 0.55755(19) 0.8551(3) 0.0454(14) Uani 1 1 d . . . . .
H54 H 0.904601 0.579168 0.895084 0.055 Uiso 1 1 calc R U . . .
H55 H 0.970933 0.524914 0.880152 0.055 Uiso 1 1 calc R U . . .
C43 C 1.1486(5) 0.60176(18) 0.8866(3) 0.0394(13) Uani 1 1 d . . . . .
H56 H 1.106919 0.628396 0.917394 0.047 Uiso 1 1 calc R U . . .
H57 H 1.222537 0.617761 0.862151 0.047 Uiso 1 1 calc R U . . .
C44 C 1.2000(5) 0.56028(19) 0.9429(3) 0.0498(15) Uani 1 1 d . . . . .
H58 H 1.130704 0.548697 0.975013 0.060 Uiso 1 1 calc R U . . .
H59 H 1.271397 0.573899 0.977354 0.060 Uiso 1 1 calc R U . . .
H60 H 1.230914 0.531496 0.912572 0.060 Uiso 1 1 calc R U . . .

loop_
_atom_site_aniso_label
_atom_site_aniso_U_11
_atom_site_aniso_U_22
_atom_site_aniso_U_33
_atom_site_aniso_U_23
_atom_site_aniso_U_13
_atom_site_aniso_U_12
Fe1 0.0385(5) 0.0387(5) 0.0346(5) 0.0026(4) 0.0031(4) -0.0008(4)
Fe2 0.0393(5) 0.0332(5) 0.0343(5) 0.0007(4) 0.0012(4) -0.0011(4)
O1 0.049(2) 0.049(2) 0.043(2) 0.0061(18) 0.0173(19) 0.012(2)
O2 0.059(3) 0.041(2) 0.037(2) 0.0029(17) -0.0108(19) -0.0006(19)
O3 0.037(2) 0.037(2) 0.040(2) -0.0002(17) 0.0038(17) -0.0035(17)
O4 0.037(2) 0.0361(19) 0.037(2) 0.0035(16) 0.0012(17) -0.0006(17)
O5 0.044(2) 0.034(2) 0.067(3) -0.0013(19) 0.004(2) 0.0061(19)
O6 0.286(8) 0.089(4) 0.126(5) 0.045(4) 0.136(5) 0.112(5)
O7 0.111(4) 0.057(3) 0.146(5) -0.002(3) -0.072(4) 0.003(3)
O8 0.233(6) 0.060(3) 0.092(4) 0.016(3) 0.095(4) 0.055(4)
O9 0.234(7) 0.069(3) 0.060(3) -0.010(3) -0.048(4) 0.003(4)
O10 0.045(3) 0.061(3) 0.161(5) 0.052(3) 0.003(3) 0.008(2)
N1 0.035(3) 0.050(3) 0.032(2) 0.003(2) 0.008(2) 0.010(2)
N2 0.045(3) 0.045(3) 0.033(3) -0.001(2) 0.002(2) 0.002(2)
N3 0.040(3) 0.034(2) 0.034(3) -0.007(2) -0.004(2) 0.000(2)
N4 0.036(3) 0.040(2) 0.039(3) -0.007(2) -0.006(2) 0.000(2)
N5 0.033(3) 0.036(2) 0.029(2) -0.0033(19) -0.003(2) 0.000(2)
N6 0.038(3) 0.036(2) 0.039(3) -0.003(2) -0.004(2) 0.000(2)
N7 0.040(3) 0.034(2) 0.036(3) 0.001(2) -0.004(2) -0.002(2)
N8 0.043(3) 0.037(2) 0.035(3) 0.000(2) 0.000(2) -0.004(2)
N9 0.071(4) 0.030(3) 0.075(4) 0.001(3) 0.013(3) -0.010(3)
N10 0.067(4) 0.028(3) 0.058(4) 0.002(3) 0.013(3) 0.000(3)
C1 0.047(4) 0.048(4) 0.038(3) 0.008(3) 0.002(3) 0.013(3)
C2 0.043(4) 0.049(3) 0.035(3) 0.005(3) 0.008(3) 0.011(3)
C3 0.062(4) 0.049(4) 0.031(3) 0.004(3) 0.001(3) 0.017(3)
C4 0.059(4) 0.043(3) 0.049(4) 0.005(3) -0.001(3) 0.015(3)
C5 0.059(4) 0.042(3) 0.041(3) 0.008(3) 0.006(3) 0.011(3)
C6 0.038(3) 0.049(3) 0.036(3) 0.006(3) 0.003(3) 0.011(3)
C7 0.039(3) 0.049(3) 0.034(3) 0.009(3) 0.006(3) 0.009(3)
C8 0.047(4) 0.054(3) 0.039(3) 0.009(3) 0.008(3) 0.012(3)
C9 0.047(4) 0.059(4) 0.029(3) 0.005(3) 0.007(3) 0.014(3)
C10 0.056(4) 0.051(4) 0.039(3) -0.008(3) 0.000(3) 0.008(3)
C11 0.070(4) 0.066(4) 0.049(4) -0.018(3) -0.001(3) 0.011(4)
C12 0.047(4) 0.040(3) 0.032(3) -0.004(3) -0.006(3) 0.014(3)
C13 0.056(4) 0.051(4) 0.033(3) 0.000(3) -0.007(3) 0.016(3)
C14 0.068(5) 0.067(4) 0.038(4) 0.002(3) 0.007(3) 0.023(4)
C15 0.037(4) 0.082(5) 0.050(4) 0.002(3) -0.012(3) 0.022(3)
C16 0.045(4) 0.063(4) 0.046(4) -0.003(3) 0.003(3) 0.006(3)
C17 0.037(3) 0.049(3) 0.034(3) -0.005(3) -0.001(3) 0.006(3)
C18 0.043(4) 0.039(3) 0.041(3) -0.007(3) 0.003(3) 0.001(3)
C19 0.047(4) 0.035(3) 0.040(3) -0.002(3) 0.003(3) 0.000(3)
C20 0.051(4) 0.040(3) 0.039(3) 0.001(3) 0.003(3) -0.001(3)
C21 0.035(3) 0.044(3) 0.050(4) -0.011(3) -0.008(3) 0.002(3)
C22 0.044(4) 0.056(4) 0.049(4) -0.002(3) -0.004(3) 0.008(3)
C23 0.040(3) 0.034(3) 0.031(3) 0.000(2) 0.001(3) 0.001(3)
C24 0.041(3) 0.043(3) 0.033(3) 0.006(3) 0.006(3) 0.000(3)
C25 0.046(4) 0.044(3) 0.034(3) 0.000(3) 0.004(3) 0.014(3)
C26 0.062(4) 0.038(3) 0.041(3) -0.001(3) 0.005(3) 0.001(3)
C27 0.051(4) 0.040(3) 0.039(3) -0.001(3) 0.007(3) 0.001(3)
C28 0.036(3) 0.035(3) 0.035(3) -0.003(2) 0.004(3) 0.003(3)
C29 0.035(3) 0.039(3) 0.032(3) 0.004(2) -0.001(2) -0.001(3)
C30 0.036(3) 0.039(3) 0.043(3) 0.000(3) 0.007(3) -0.002(3)
C31 0.039(3) 0.037(3) 0.036(3) -0.004(2) 0.004(3) -0.003(3)
C32 0.043(4) 0.046(3) 0.039(3) -0.008(3) -0.005(3) 0.000(3)
C33 0.054(4) 0.052(4) 0.044(3) -0.009(3) -0.007(3) 0.009(3)
C34 0.038(3) 0.039(3) 0.031(3) -0.007(2) 0.001(3) 0.001(3)
C35 0.036(3) 0.036(3) 0.037(3) -0.003(2) 0.005(3) 0.001(3)
C36 0.041(4) 0.045(3) 0.035(3) 0.000(3) 0.001(3) 0.006(3)
C37 0.032(3) 0.051(3) 0.041(3) -0.002(3) 0.001(3) 0.002(3)
C38 0.039(4) 0.044(3) 0.040(3) 0.001(3) 0.003(3) -0.002(3)
C39 0.037(3) 0.034(3) 0.028(3) 0.000(2) -0.004(2) 0.001(2)
C40 0.041(4) 0.036(3) 0.036(3) -0.004(2) 0.002(3) -0.002(3)
C41 0.051(4) 0.032(3) 0.050(4) 0.011(3) -0.005(3) -0.011(3)
C42 0.052(4) 0.042(3) 0.042(3) 0.011(3) -0.004(3) -0.006(3)
C43 0.044(4) 0.035(3) 0.039(3) -0.001(2) -0.002(3) -0.005(3)
C44 0.055(4) 0.047(3) 0.047(4) 0.004(3) -0.004(3) 0.005(3)

loop_
_atom_type_symbol
_atom_type_description
_atom_type_scat_dispersion_real
_atom_type_scat_dispersion_imag
_atom_type_scat_source
C C 0.0181 0.0091 'International Tables Vol C Tables 4.2.6.8 and 6.1.1.4'
H H 0.0000 0.0000 'International Tables Vol C Tables 4.2.6.8 and 6.1.1.4'
O O 0.0492 0.0322 'International Tables Vol C Tables 4.2.6.8 and 6.1.1.4'
N N 0.0311 0.0180 'International Tables Vol C Tables 4.2.6.8 and 6.1.1.4'
Fe Fe -1.1336 3.1974 'International Tables Vol C Tables 4.2.6.8 and 6.1.1.4'

loop_
_geom_angle_atom_site_label_1
_geom_angle_atom_site_label_2
_geom_angle_atom_site_label_3
_geom_angle
_geom_angle_site_symmetry_1
_geom_angle_site_symmetry_3
_geom_angle_publ_flag
O1 Fe1 O2 95.34(14) . . ?
O1 Fe1 N1 88.76(16) . . ?
O2 Fe1 N1 89.37(15) . . ?
O1 Fe1 N3 94.61(15) . . ?
O2 Fe1 N3 88.72(16) . . ?
N1 Fe1 N3 176.27(16) . . ?
O1 Fe1 N4 87.13(14) . . ?
O2 Fe1 N4 168.78(16) . . ?
N1 Fe1 N4 101.64(16) . . ?
N3 Fe1 N4 80.16(16) . . ?
O1 Fe1 N2 167.47(16) . . ?
O2 Fe1 N2 90.41(15) . . ?
N1 Fe1 N2 80.16(16) . . ?
N3 Fe1 N2 96.65(15) . . ?
N4 Fe1 N2 89.37(15) . . ?
O4 Fe2 O3 93.84(13) . . ?
O4 Fe2 N5 84.78(15) . . ?
O3 Fe2 N5 92.43(15) . . ?
O4 Fe2 N7 93.20(16) . . ?
O3 Fe2 N7 85.94(15) . . ?
N5 Fe2 N7 177.32(17) . . ?
O4 Fe2 N8 176.04(15) . . ?
O3 Fe2 N8 88.36(15) . . ?
N5 Fe2 N8 98.43(16) . . ?
N7 Fe2 N8 83.66(16) . . ?
O4 Fe2 N6 87.96(15) . . ?
O3 Fe2 N6 174.97(15) . . ?
N5 Fe2 N6 83.05(16) . . ?
N7 Fe2 N6 98.66(16) . . ?
N8 Fe2 N6 90.12(16) . . ?
C1 O1 Fe1 129.4(3) . . ?
C12 O2 Fe1 132.4(3) . . ?
C23 O3 Fe2 124.0(3) . . ?
C34 O4 Fe2 126.4(3) . . ?
C7 N1 C8 118.8(4) . . ?
C7 N1 Fe1 125.5(4) . . ?
C8 N1 Fe1 114.7(3) . . ?
C9 N2 C10 112.1(4) . . ?
C9 N2 Fe1 107.0(3) . . ?
C10 N2 Fe1 114.3(3) . . ?
C9 N2 H1 107.7 . . ?
C10 N2 H1 107.7 . . ?
Fe1 N2 H1 107.7 . . ?
C18 N3 C19 117.5(4) . . ?
C18 N3 Fe1 127.8(4) . . ?
C19 N3 Fe1 114.7(3) . . ?
C20 N4 C21 112.1(4) . . ?
C20 N4 Fe1 106.1(3) . . ?
C21 N4 Fe1 115.7(3) . . ?
C20 N4 H2 107.5 . . ?
C21 N4 H2 107.5 . . ?
Fe1 N4 H2 107.5 . . ?
C29 N5 C30 119.5(4) . . ?
C29 N5 Fe2 125.0(4) . . ?
C30 N5 Fe2 114.1(3) . . ?
C31 N6 C32 112.4(4) . . ?
C31 N6 Fe2 106.8(3) . . ?
C32 N6 Fe2 114.8(3) . . ?
C31 N6 H3 107.5 . . ?
C32 N6 H3 107.5 . . ?
Fe2 N6 H3 107.5 . . ?
C40 N7 C41 119.4(4) . . ?
C40 N7 Fe2 126.3(4) . . ?
C41 N7 Fe2 113.7(3) . . ?
C42 N8 C43 111.8(4) . . ?
C42 N8 Fe2 106.2(3) . . ?
C43 N8 Fe2 115.0(3) . . ?
C42 N8 H4 107.8 . . ?
C43 N8 H4 107.8 . . ?
Fe2 N8 H4 107.8 . . ?
O6 N9 O7 120.1(7) . . ?
O6 N9 O5 118.9(6) . . ?
O7 N9 O5 120.9(6) . . ?
O8 N10 O9 118.0(6) . . ?
O8 N10 O10 122.6(6) . . ?
O9 N10 O10 119.5(6) . . ?
O1 C1 C2 119.3(5) . . ?
O1 C1 C6 123.1(5) . . ?
C2 C1 C6 117.6(5) . . ?
C3 C2 C1 122.1(5) . . ?
C3 C2 H5 119.0 . . ?
C1 C2 H5 119.0 . . ?
C2 C3 C4 120.6(5) . . ?
C2 C3 H6 119.7 . . ?
C4 C3 H6 119.7 . . ?
C5 C4 C3 118.4(5) . . ?
C5 C4 H7 120.8 . . ?
C3 C4 H7 120.8 . . ?
C4 C5 C6 122.5(5) . . ?
C4 C5 H8 118.7 . . ?
C6 C5 H8 118.7 . . ?
C5 C6 C1 118.7(5) . . ?
C5 C6 C7 118.5(5) . . ?
C1 C6 C7 122.7(5) . . ?
N1 C7 C6 124.7(5) . . ?
N1 C7 H9 117.7 . . ?
C6 C7 H9 117.7 . . ?
N1 C8 C9 107.3(4) . . ?
N1 C8 H10 110.3 . . ?
C9 C8 H10 110.3 . . ?
N1 C8 H11 110.3 . . ?
C9 C8 H11 110.3 . . ?
H10 C8 H11 108.5 . . ?
N2 C9 C8 107.3(4) . . ?
N2 C9 H12 110.3 . . ?
C8 C9 H12 110.3 . . ?
N2 C9 H13 110.3 . . ?
C8 C9 H13 110.3 . . ?
H12 C9 H13 108.5 . . ?
N2 C10 C11 114.3(4) . . ?
N2 C10 H14 108.7 . . ?
C11 C10 H14 108.7 . . ?
N2 C10 H15 108.7 . . ?
C11 C10 H15 108.7 . . ?
H14 C10 H15 107.6 . . ?
C10 C11 H16 109.5 . . ?
C10 C11 H17 109.5 . . ?
H16 C11 H17 109.5 . . ?
C10 C11 H18 109.5 . . ?
H16 C11 H18 109.5 . . ?
H17 C11 H18 109.5 . . ?
O2 C12 C13 118.0(5) . . ?
O2 C12 C17 122.9(5) . . ?
C13 C12 C17 119.1(5) . . ?
C14 C13 C12 120.8(6) . . ?
C14 C13 H19 119.6 . . ?
C12 C13 H19 119.6 . . ?
C13 C14 C15 120.8(6) . . ?
C13 C14 H20 119.6 . . ?
C15 C14 H20 119.6 . . ?
C16 C15 C14 119.5(6) . . ?
C16 C15 H21 120.2 . . ?
C14 C15 H21 120.2 . . ?
C15 C16 C17 121.3(6) . . ?
C15 C16 H22 119.4 . . ?
C17 C16 H22 119.4 . . ?
C16 C17 C12 118.3(5) . . ?
C16 C17 C18 118.3(5) . . ?
C12 C17 C18 123.4(5) . . ?
N3 C18 C17 124.6(5) . . ?
N3 C18 H23 117.7 . . ?
C17 C18 H23 117.7 . . ?
N3 C19 C20 107.5(4) . . ?
N3 C19 H24 110.2 . . ?
C20 C19 H24 110.2 . . ?
N3 C19 H25 110.2 . . ?
C20 C19 H25 110.2 . . ?
H24 C19 H25 108.5 . . ?
N4 C20 C19 107.4(4) . . ?
N4 C20 H26 110.2 . . ?
C19 C20 H26 110.2 . . ?
N4 C20 H27 110.2 . . ?
C19 C20 H27 110.2 . . ?
H26 C20 H27 108.5 . . ?
N4 C21 C22 114.4(4) . . ?
N4 C21 H28 108.7 . . ?
C22 C21 H28 108.7 . . ?
N4 C21 H29 108.7 . . ?
C22 C21 H29 108.7 . . ?
H28 C21 H29 107.6 . . ?
C21 C22 H30 109.5 . . ?
C21 C22 H31 109.5 . . ?
H30 C22 H31 109.5 . . ?
C21 C22 H32 109.5 . . ?
H30 C22 H32 109.5 . . ?
H31 C22 H32 109.5 . . ?
O3 C23 C24 118.3(5) . . ?
O3 C23 C28 125.0(4) . . ?
C24 C23 C28 116.8(5) . . ?
C25 C24 C23 121.6(5) . . ?
C25 C24 H33 119.2 . . ?
C23 C24 H33 119.2 . . ?
C24 C25 C26 120.9(5) . . ?
C24 C25 H34 119.5 . . ?
C26 C25 H34 119.5 . . ?
C27 C26 C25 118.1(5) . . ?
C27 C26 H35 120.9 . . ?
C25 C26 H35 120.9 . . ?
C26 C27 C28 122.0(5) . . ?
C26 C27 H36 119.0 . . ?
C28 C27 H36 119.0 . . ?
C27 C28 C23 120.3(5) . . ?
C27 C28 C29 117.8(5) . . ?
C23 C28 C29 121.8(5) . . ?
N5 C29 C28 124.2(5) . . ?
N5 C29 H37 117.9 . . ?
C28 C29 H37 117.9 . . ?
N5 C30 C31 105.7(4) . . ?
N5 C30 H38 110.6 . . ?
C31 C30 H38 110.6 . . ?
N5 C30 H39 110.6 . . ?
C31 C30 H39 110.6 . . ?
H38 C30 H39 108.7 . . ?
N6 C31 C30 106.8(4) . . ?
N6 C31 H40 110.4 . . ?
C30 C31 H40 110.4 . . ?
N6 C31 H41 110.4 . . ?
C30 C31 H41 110.4 . . ?
H40 C31 H41 108.6 . . ?
N6 C32 C33 114.1(4) . . ?
N6 C32 H42 108.7 . . ?
C33 C32 H42 108.7 . . ?
N6 C32 H43 108.7 . . ?
C33 C32 H43 108.7 . . ?
H42 C32 H43 107.6 . . ?
C32 C33 H44 109.5 . . ?
C32 C33 H45 109.5 . . ?
H44 C33 H45 109.5 . . ?
C32 C33 H46 109.5 . . ?
H44 C33 H46 109.5 . . ?
H45 C33 H46 109.5 . . ?
O4 C34 C39 124.7(5) . . ?
O4 C34 C35 117.1(5) . . ?
C39 C34 C35 118.2(5) . . ?
C36 C35 C34 121.2(5) . . ?
C36 C35 H47 119.4 . . ?
C34 C35 H47 119.4 . . ?
C35 C36 C37 120.6(5) . . ?
C35 C36 H48 119.7 . . ?
C37 C36 H48 119.7 . . ?
C38 C37 C36 119.4(5) . . ?
C38 C37 H49 120.3 . . ?
C36 C37 H49 120.3 . . ?
C37 C38 C39 121.1(5) . . ?
C37 C38 H50 119.5 . . ?
C39 C38 H50 119.5 . . ?
C34 C39 C38 119.5(5) . . ?
C34 C39 C40 122.7(5) . . ?
C38 C39 C40 117.7(5) . . ?
N7 C40 C39 124.5(5) . . ?
N7 C40 H51 117.8 . . ?
C39 C40 H51 117.8 . . ?
N7 C41 C42 107.4(4) . . ?
N7 C41 H52 110.2 . . ?
C42 C41 H52 110.2 . . ?
N7 C41 H53 110.2 . . ?
C42 C41 H53 110.2 . . ?
H52 C41 H53 108.5 . . ?
N8 C42 C41 106.8(4) . . ?
N8 C42 H54 110.4 . . ?
C41 C42 H54 110.4 . . ?
N8 C42 H55 110.4 . . ?
C41 C42 H55 110.4 . . ?
H54 C42 H55 108.6 . . ?
N8 C43 C44 114.6(4) . . ?
N8 C43 H56 108.6 . . ?
C44 C43 H56 108.6 . . ?
N8 C43 H57 108.6 . . ?
C44 C43 H57 108.6 . . ?
H56 C43 H57 107.6 . . ?
C43 C44 H58 109.5 . . ?
C43 C44 H59 109.5 . . ?
H58 C44 H59 109.5 . . ?
C43 C44 H60 109.5 . . ?
H58 C44 H60 109.5 . . ?
H59 C44 H60 109.5 . . ?

loop_
_geom_bond_atom_site_label_1
_geom_bond_atom_site_label_2
_geom_bond_distance
_geom_bond_site_symmetry_2
_geom_bond_publ_flag
Fe1 O1 1.904(3) . ?
Fe1 O2 1.906(3) . ?
Fe1 N1 2.025(4) . ?
Fe1 N3 2.040(4) . ?
Fe1 N4 2.112(4) . ?
Fe1 N2 2.146(4) . ?
Fe2 O4 1.869(3) . ?
Fe2 O3 1.881(3) . ?
Fe2 N5 1.925(4) . ?
Fe2 N7 1.935(4) . ?
Fe2 N8 2.044(4) . ?
Fe2 N6 2.057(4) . ?
O1 C1 1.322(6) . ?
O2 C12 1.322(6) . ?
O3 C23 1.320(5) . ?
O4 C34 1.334(5) . ?
O5 N9 1.259(5) . ?
O6 N9 1.198(6) . ?
O7 N9 1.219(6) . ?
O8 N10 1.186(5) . ?
O9 N10 1.194(5) . ?
O10 N10 1.226(5) . ?
N1 C7 1.283(6) . ?
N1 C8 1.466(6) . ?
N2 C9 1.487(6) . ?
N2 C10 1.490(6) . ?
N2 H1 1.0000 . ?
N3 C18 1.289(5) . ?
N3 C19 1.476(6) . ?
N4 C20 1.476(5) . ?
N4 C21 1.484(5) . ?
N4 H2 1.0000 . ?
N5 C29 1.287(5) . ?
N5 C30 1.470(5) . ?
N6 C31 1.481(5) . ?
N6 C32 1.489(5) . ?
N6 H3 1.0000 . ?
N7 C40 1.283(5) . ?
N7 C41 1.467(5) . ?
N8 C42 1.481(5) . ?
N8 C43 1.483(5) . ?
N8 H4 1.0000 . ?
C1 C2 1.401(6) . ?
C1 C6 1.419(7) . ?
C2 C3 1.364(6) . ?
C2 H5 0.9500 . ?
C3 C4 1.397(7) . ?
C3 H6 0.9500 . ?
C4 C5 1.366(6) . ?
C4 H7 0.9500 . ?
C5 C6 1.404(7) . ?
C5 H8 0.9500 . ?
C6 C7 1.441(6) . ?
C7 H9 0.9500 . ?
C8 C9 1.506(7) . ?
C8 H10 0.9900 . ?
C8 H11 0.9900 . ?
C9 H12 0.9900 . ?
C9 H13 0.9900 . ?
C10 C11 1.519(6) . ?
C10 H14 0.9900 . ?
C10 H15 0.9900 . ?
C11 H16 0.9800 . ?
C11 H17 0.9800 . ?
C11 H18 0.9800 . ?
C12 C13 1.397(6) . ?
C12 C17 1.417(7) . ?
C13 C14 1.369(7) . ?
C13 H19 0.9500 . ?
C14 C15 1.384(7) . ?
C14 H20 0.9500 . ?
C15 C16 1.378(7) . ?
C15 H21 0.9500 . ?
C16 C17 1.405(6) . ?
C16 H22 0.9500 . ?
C17 C18 1.435(6) . ?
C18 H23 0.9500 . ?
C19 C20 1.519(6) . ?
C19 H24 0.9900 . ?
C19 H25 0.9900 . ?
C20 H26 0.9900 . ?
C20 H27 0.9900 . ?
C21 C22 1.509(6) . ?
C21 H28 0.9900 . ?
C21 H29 0.9900 . ?
C22 H30 0.9800 . ?
C22 H31 0.9800 . ?
C22 H32 0.9800 . ?
C23 C24 1.407(6) . ?
C23 C28 1.410(6) . ?
C24 C25 1.376(6) . ?
C24 H33 0.9500 . ?
C25 C26 1.391(6) . ?
C25 H34 0.9500 . ?
C26 C27 1.372(6) . ?
C26 H35 0.9500 . ?
C27 C28 1.389(6) . ?
C27 H36 0.9500 . ?
C28 C29 1.443(6) . ?
C29 H37 0.9500 . ?
C30 C31 1.507(6) . ?
C30 H38 0.9900 . ?
C30 H39 0.9900 . ?
C31 H40 0.9900 . ?
C31 H41 0.9900 . ?
C32 C33 1.525(6) . ?
C32 H42 0.9900 . ?
C32 H43 0.9900 . ?
C33 H44 0.9800 . ?
C33 H45 0.9800 . ?
C33 H46 0.9800 . ?
C34 C39 1.404(6) . ?
C34 C35 1.405(6) . ?
C35 C36 1.370(6) . ?
C35 H47 0.9500 . ?
C36 C37 1.390(6) . ?
C36 H48 0.9500 . ?
C37 C38 1.368(6) . ?
C37 H49 0.9500 . ?
C38 C39 1.406(6) . ?
C38 H50 0.9500 . ?
C39 C40 1.437(6) . ?
C40 H51 0.9500 . ?
C41 C42 1.512(6) . ?
C41 H52 0.9900 . ?
C41 H53 0.9900 . ?
C42 H54 0.9900 . ?
C42 H55 0.9900 . ?
C43 C44 1.520(6) . ?
C43 H56 0.9900 . ?
C43 H57 0.9900 . ?
C44 H58 0.9800 . ?
C44 H59 0.9800 . ?
C44 H60 0.9800 . ?

loop_
_geom_torsion_atom_site_label_1
_geom_torsion_atom_site_label_2
_geom_torsion_atom_site_label_3
_geom_torsion_atom_site_label_4
_geom_torsion
_geom_torsion_site_symmetry_1
_geom_torsion_site_symmetry_2
_geom_torsion_site_symmetry_3
_geom_torsion_site_symmetry_4
_geom_torsion_publ_flag
O4 Fe2 O3 C23 -56.2(4) . . . . ?
N5 Fe2 O3 C23 28.7(4) . . . . ?
N7 Fe2 O3 C23 -149.2(4) . . . . ?
N8 Fe2 O3 C23 127.1(4) . . . . ?
O3 Fe2 O4 C34 -70.9(4) . . . . ?
N5 Fe2 O4 C34 -163.0(4) . . . . ?
N7 Fe2 O4 C34 15.2(4) . . . . ?
N6 Fe2 O4 C34 113.8(4) . . . . ?
Fe1 O1 C1 C2 167.3(3) . . . . ?
Fe1 O1 C1 C6 -14.3(7) . . . . ?
O1 C1 C2 C3 -179.8(5) . . . . ?
C6 C1 C2 C3 1.7(8) . . . . ?
C1 C2 C3 C4 0.7(8) . . . . ?
C2 C3 C4 C5 -1.8(8) . . . . ?
C3 C4 C5 C6 0.6(8) . . . . ?
C4 C5 C6 C1 1.7(8) . . . . ?
C4 C5 C6 C7 -174.3(5) . . . . ?
O1 C1 C6 C5 178.7(5) . . . . ?
C2 C1 C6 C5 -2.8(7) . . . . ?
O1 C1 C6 C7 -5.4(8) . . . . ?
C2 C1 C6 C7 173.1(5) . . . . ?
C8 N1 C7 C6 -176.4(4) . . . . ?
Fe1 N1 C7 C6 15.4(7) . . . . ?
C5 C6 C7 N1 179.7(5) . . . . ?
C1 C6 C7 N1 3.9(8) . . . . ?
C7 N1 C8 C9 -135.3(5) . . . . ?
Fe1 N1 C8 C9 34.1(5) . . . . ?
C10 N2 C9 C8 171.9(4) . . . . ?
Fe1 N2 C9 C8 45.7(4) . . . . ?
N1 C8 C9 N2 -52.2(5) . . . . ?
C9 N2 C10 C11 63.6(6) . . . . ?
Fe1 N2 C10 C11 -174.3(4) . . . . ?
Fe1 O2 C12 C13 -179.8(3) . . . . ?
Fe1 O2 C12 C17 1.8(7) . . . . ?
O2 C12 C13 C14 177.5(5) . . . . ?
C17 C12 C13 C14 -4.0(7) . . . . ?
C12 C13 C14 C15 1.7(8) . . . . ?
C13 C14 C15 C16 0.9(8) . . . . ?
C14 C15 C16 C17 -1.2(8) . . . . ?
C15 C16 C17 C12 -1.0(8) . . . . ?
C15 C16 C17 C18 178.7(5) . . . . ?
O2 C12 C17 C16 -177.9(4) . . . . ?
C13 C12 C17 C16 3.6(7) . . . . ?
O2 C12 C17 C18 2.3(8) . . . . ?
C13 C12 C17 C18 -176.2(4) . . . . ?
C19 N3 C18 C17 -178.5(4) . . . . ?
Fe1 N3 C18 C17 2.5(7) . . . . ?
C16 C17 C18 N3 175.9(5) . . . . ?
C12 C17 C18 N3 -4.4(8) . . . . ?
C18 N3 C19 C20 -155.4(4) . . . . ?
Fe1 N3 C19 C20 23.8(5) . . . . ?
C21 N4 C20 C19 178.4(4) . . . . ?
Fe1 N4 C20 C19 51.2(4) . . . . ?
N3 C19 C20 N4 -49.3(5) . . . . ?
C20 N4 C21 C22 63.7(5) . . . . ?
Fe1 N4 C21 C22 -174.4(3) . . . . ?
Fe2 O3 C23 C24 161.8(3) . . . . ?
Fe2 O3 C23 C28 -19.5(7) . . . . ?
O3 C23 C24 C25 -177.1(4) . . . . ?
C28 C23 C24 C25 4.1(7) . . . . ?
C23 C24 C25 C26 -1.8(8) . . . . ?
C24 C25 C26 C27 -2.1(8) . . . . ?
C25 C26 C27 C28 3.5(8) . . . . ?
C26 C27 C28 C23 -1.1(8) . . . . ?
C26 C27 C28 C29 -179.0(5) . . . . ?
O3 C23 C28 C27 178.6(5) . . . . ?
C24 C23 C28 C27 -2.7(7) . . . . ?
O3 C23 C28 C29 -3.6(8) . . . . ?
C24 C23 C28 C29 175.2(4) . . . . ?
C30 N5 C29 C28 178.0(4) . . . . ?
Fe2 N5 C29 C28 12.0(7) . . . . ?
C27 C28 C29 N5 -174.7(5) . . . . ?
C23 C28 C29 N5 7.4(7) . . . . ?
C29 N5 C30 C31 -131.0(4) . . . . ?
Fe2 N5 C30 C31 36.4(4) . . . . ?
C32 N6 C31 C30 170.7(4) . . . . ?
Fe2 N6 C31 C30 44.0(4) . . . . ?
N5 C30 C31 N6 -51.9(5) . . . . ?
C31 N6 C32 C33 58.6(5) . . . . ?
Fe2 N6 C32 C33 -179.1(3) . . . . ?
Fe2 O4 C34 C39 -9.6(7) . . . . ?
Fe2 O4 C34 C35 170.7(3) . . . . ?
O4 C34 C35 C36 179.0(4) . . . . ?
C39 C34 C35 C36 -0.7(7) . . . . ?
C34 C35 C36 C37 0.6(7) . . . . ?
C35 C36 C37 C38 -0.4(7) . . . . ?
C36 C37 C38 C39 0.3(7) . . . . ?
O4 C34 C39 C38 -179.1(4) . . . . ?
C35 C34 C39 C38 0.6(7) . . . . ?
O4 C34 C39 C40 -2.3(7) . . . . ?
C35 C34 C39 C40 177.4(4) . . . . ?
C37 C38 C39 C34 -0.4(7) . . . . ?
C37 C38 C39 C40 -177.4(4) . . . . ?
C41 N7 C40 C39 179.3(4) . . . . ?
Fe2 N7 C40 C39 9.1(7) . . . . ?
C34 C39 C40 N7 2.4(7) . . . . ?
C38 C39 C40 N7 179.3(5) . . . . ?
C40 N7 C41 C42 -141.5(5) . . . . ?
Fe2 N7 C41 C42 29.9(5) . . . . ?
C43 N8 C42 C41 172.1(4) . . . . ?
Fe2 N8 C42 C41 45.8(4) . . . . ?
N7 C41 C42 N8 -49.5(5) . . . . ?
C42 N8 C43 C44 56.2(5) . . . . ?
Fe2 N8 C43 C44 177.4(3) . . . . ?
